data_4112473
loop_
_publ_author_name
'Toshinori Kashiwagi'
'Shin-ichi Ohkoshi'
'Hidetake Seino'
'Yasushi Mizobe'
'Kazuhito Hashimoto'

_publ_section_title
;
 Manganese(II) Octacyanotungstate(V)-Based Magnet Containing a
 Noncoordinated Aromatic Molecule
;
_journal_name_full 'Journal of the American Chemical Society'
_journal_page_first 5024
_journal_page_last 5025
_journal_paper_doi 10.1021/ja030648m
_journal_volume 126
_journal_year 2004
_chemical_formula_moiety 'C16 H14 N12 Mn1.50 O3 W '
_chemical_formula_sum 'C16 H14 Mn1.5 N12 O3 W'
_chemical_formula_weight 688.62
_space_group_IT_number 14
_symmetry_cell_setting monoclinic
_symmetry_Int_Tables_number 14
_symmetry_space_group_name_Hall '-P 2yn'
_symmetry_space_group_name_H-M 'P 1 21/n 1'
_cell_angle_alpha 90
_cell_angle_beta 90.905(3)
_cell_angle_gamma 90
_cell_formula_units_Z 4
_cell_length_a 7.247(2)
_cell_length_b 14.983(5)
_cell_length_c 22.489(7)
_cell_measurement_reflns_used 8765
_cell_measurement_temperature 293.1
_cell_measurement_theta_max 27.9
_cell_measurement_theta_min 3.0
_cell_volume 2441.6(13)
_computing_cell_refinement CrystalClear
_computing_data_collection CrystalClear
_computing_data_reduction CrystalStructure
_computing_publication_material 'CrystalStructure Ver. 3.00'
_computing_structure_refinement CRYSTALS
_computing_structure_solution 'DIRDIF99 (PATTY)'
_diffrn_detector_area_resol_mean 14.62
_diffrn_measured_fraction_theta_full 0.9967
_diffrn_measured_fraction_theta_max 0.9967
_diffrn_measurement_device_type 'Rigaku Mercury'
_diffrn_measurement_method \w
_diffrn_radiation_type 'Mo K\a'
_diffrn_radiation_wavelength 0.7107
_diffrn_reflns_av_R_equivalents 0.054
_diffrn_reflns_limit_h_max 7
_diffrn_reflns_limit_h_min -9
_diffrn_reflns_limit_k_max 19
_diffrn_reflns_limit_k_min -14
_diffrn_reflns_limit_l_max 24
_diffrn_reflns_limit_l_min -29
_diffrn_reflns_number 20913
_diffrn_reflns_theta_full 27.50
_diffrn_reflns_theta_max 27.87
_exptl_absorpt_coefficient_mu 5.520
_exptl_absorpt_correction_T_max 0.895
_exptl_absorpt_correction_T_min 0.579
_exptl_absorpt_correction_type none
_exptl_crystal_colour brown
_exptl_crystal_density_diffrn 1.873
_exptl_crystal_description platelet
_exptl_crystal_F_000 1318.00
_exptl_crystal_size_max 0.10
_exptl_crystal_size_mid 0.10
_exptl_crystal_size_min 0.02
_refine_diff_density_max 1.59
_refine_diff_density_min -1.17
_refine_ls_extinction_method none
_refine_ls_goodness_of_fit_ref 1.009
_refine_ls_hydrogen_treatment refall
_refine_ls_number_parameters 328
_refine_ls_number_reflns 3708
_refine_ls_R_factor_gt 0.0260
_refine_ls_shift/su_max 0.0010
_refine_ls_structure_factor_coef Fsqd
_refine_ls_weighting_details 'w = 1/[0.0010Fo^2^ + 0.1500\s^2^(Fo) + 0.0000]/(4Fo^2^)'
_refine_ls_weighting_scheme calc
_refine_ls_wR_factor_ref 0.0730
_reflns_number_gt 3708
_reflns_number_total 6032
_reflns_threshold_expression F^2^>2.0\s(F^2^)
_cod_data_source_file ja030648m.cif
_cod_data_source_block '__[{Mn(pyrimidine)(H2O)}{Mn0.5(H2O)}{W(CN)8}](pyrimidine)(H2O)'
_cod_original_cell_volume 2441.4(13)
_cod_original_formula_sum 'C16 H14 N12 Mn1.50 O3 W '
_cod_database_code 4112473

loop_
_symmetry_equiv_pos_as_xyz
x,y,z
-x,-y,-z
-x+1/2,y+1/2,-z+1/2
x+1/2,-y+1/2,z+1/2

loop_
_atom_site_label
_atom_site_type_symbol
_atom_site_fract_x
_atom_site_fract_y
_atom_site_fract_z
_atom_site_U_iso_or_equiv
_atom_site_adp_type
_atom_site_occupancy
_atom_site_symmetry_multiplicity
_atom_site_calc_flag
W1 W 0.76222(3) 0.713770(10) 0.321800(10) 0.01191(5) Uani 1.00 1 d
Mn1 Mn 0.24665(11) 0.47324(5) 0.23323(4) 0.0165(2) Uani 1.00 1 d
Mn2 Mn 0.5000 0.5000 0.5000 0.0242(3) Uani 1.00 1 d
O1 O 0.2305(7) 0.5368(4) 0.1480(2) 0.037(1) Uani 1.00 1 d
O2 O 0.7107(9) 0.4015(5) 0.5012(3) 0.059(2) Uani 1.00 1 d
O3 O 0.8790(10) 0.3893(5) 0.3958(3) 0.081(3) Uani 1.00 1 d
N1 N 0.4314(7) 0.5824(3) 0.2679(2) 0.0248(13) Uani 1.00 1 d
N2 N 0.4331(7) 0.8606(4) 0.2958(3) 0.029(1) Uani 1.00 1 d
N3 N 1.0132(7) 0.8931(4) 0.2936(2) 0.028(1) Uani 1.00 1 d
N4 N 1.0028(8) 0.5457(4) 0.2661(3) 0.037(2) Uani 1.00 1 d
N5 N 0.6376(8) 0.5743(4) 0.4275(2) 0.034(2) Uani 1.00 1 d
N6 N 0.7128(9) 0.8302(5) 0.4453(3) 0.044(2) Uani 1.00 1 d
N7 N 1.1496(9) 0.6867(5) 0.3985(3) 0.048(2) Uani 1.00 1 d
N8 N 0.7526(10) 0.7478(6) 0.1761(3) 0.053(2) Uani 1.00 1 d
N9 N 0.2791(7) 0.4014(4) 0.3251(2) 0.0258(13) Uani 1.00 1 d
N10 N 0.3587(8) 0.4139(4) 0.4271(2) 0.030(2) Uani 1.00 1 d
N11 N 0.5634(8) 0.5627(5) 0.0877(3) 0.048(2) Uani 1.00 1 d
N12 N 0.8901(8) 0.5582(4) 0.0874(3) 0.039(2) Uani 1.00 1 d
C1 C 0.5428(8) 0.6306(4) 0.2869(3) 0.020(1) Uani 1.00 1 d
C2 C 0.5423(8) 0.8087(4) 0.3066(3) 0.022(1) Uani 1.00 1 d
C3 C 0.9254(7) 0.8310(4) 0.3035(3) 0.019(1) Uani 1.00 1 d
C4 C 0.9139(8) 0.6028(4) 0.2856(3) 0.023(1) Uani 1.00 1 d
C5 C 0.6832(8) 0.6208(4) 0.3905(3) 0.022(1) Uani 1.00 1 d
C6 C 0.7288(9) 0.7905(4) 0.4026(3) 0.027(2) Uani 1.00 1 d
C7 C 1.0161(9) 0.6975(4) 0.3726(3) 0.028(2) Uani 1.00 1 d
C8 C 0.7580(9) 0.7341(4) 0.2265(3) 0.029(2) Uani 1.00 1 d
C9 C 0.3201(8) 0.4478(4) 0.3739(3) 0.026(2) Uani 1.00 1 d
C10 C 0.3496(11) 0.3246(5) 0.4327(3) 0.040(2) Uani 1.00 1 d
C11 C 0.3018(12) 0.2718(5) 0.3853(4) 0.043(2) Uani 1.00 1 d
C12 C 0.2702(11) 0.3128(5) 0.3304(3) 0.037(2) Uani 1.00 1 d
C13 C 0.7278(9) 0.5445(5) 0.1116(3) 0.039(2) Uani 1.00 1 d
C14 C 0.8887(11) 0.5945(6) 0.0340(4) 0.055(3) Uani 1.00 1 d
C15 C 0.725(1) 0.6170(8) 0.0055(4) 0.075(4) Uani 1.00 1 d
C16 C 0.5636(13) 0.6000(7) 0.0345(4) 0.067(3) Uani 1.00 1 d
H1 H 0.3214(8) 0.5110(4) 0.3703(3) 0.031(2) Uiso 1.00 1 c
H2 H 0.3769(11) 0.2978(5) 0.4701(3) 0.048(2) Uiso 1.00 1 c
H3 H 0.2903(12) 0.2090(5) 0.3897(4) 0.051(2) Uiso 1.00 1 c
H4 H 0.2417(11) 0.2773(5) 0.2965(3) 0.044(2) Uiso 1.00 1 c
H5 H 0.7287(9) 0.5193(5) 0.1503(3) 0.047(2) Uiso 1.00 1 c
H6 H 1.0024(11) 0.6054(6) 0.0148(4) 0.066(3) Uiso 1.00 1 c
H7 H 0.724(1) 0.6437(8) -0.0328(4) 0.090(4) Uiso 1.00 1 c
H8 H 0.4496(13) 0.6151(7) 0.0157(4) 0.080(3) Uiso 1.00 1 c
H9 H 0.323(8) 0.542(8) 0.119(3) 0.10(4) Uiso 1.00 1 c
H10 H 0.115(5) 0.550(6) 0.130(3) 0.07(3) Uiso 1.00 1 c
H11 H 0.805(8) 0.419(10) 0.475(4) 0.16(6) Uiso 1.00 1 c
H12 H 0.765(9) 0.374(5) 0.535(2) 0.06(3) Uiso 1.00 1 c

loop_
_atom_site_aniso_label
_atom_site_aniso_U_11
_atom_site_aniso_U_22
_atom_site_aniso_U_33
_atom_site_aniso_U_12
_atom_site_aniso_U_13
_atom_site_aniso_U_23
W1 0.01082(10) 0.00997(10) 0.01495(11) -0.00023(8) 0.00017(6) 0.00129(9)
Mn1 0.0124(4) 0.0137(4) 0.0234(4) 0.0004(3) -0.0004(3) -0.0036(3)
Mn2 0.0298(7) 0.0254(7) 0.0173(6) -0.0034(5) 0.0009(5) 0.0063(5)
O1 0.027(2) 0.053(3) 0.030(3) 0.001(2) -0.001(2) 0.017(2)
O2 0.067(4) 0.065(4) 0.044(3) 0.035(3) -0.003(3) 0.013(3)
O3 0.068(5) 0.093(6) 0.083(5) -0.002(4) 0.022(4) -0.029(4)
N1 0.024(3) 0.022(3) 0.028(3) -0.006(2) -0.004(2) -0.006(2)
N2 0.029(3) 0.021(3) 0.038(3) 0.006(2) -0.006(2) 0.001(2)
N3 0.018(3) 0.030(3) 0.036(3) -0.004(2) 0.003(2) 0.002(2)
N4 0.030(3) 0.035(3) 0.047(4) 0.013(3) 0.005(3) -0.010(3)
N5 0.041(3) 0.032(3) 0.028(3) -0.011(3) -0.002(2) 0.009(3)
N6 0.048(4) 0.048(4) 0.037(4) 0.005(3) 0.001(3) -0.014(3)
N7 0.037(4) 0.053(4) 0.053(4) 0.007(3) -0.020(3) 0.004(3)
N8 0.078(5) 0.058(4) 0.022(3) -0.014(4) 0.003(3) 0.005(3)
N9 0.026(3) 0.023(2) 0.029(3) -0.000(2) -0.003(2) 0.003(2)
N10 0.038(3) 0.029(3) 0.024(3) -0.008(2) 0.001(2) 0.001(2)
N11 0.027(3) 0.065(5) 0.051(4) -0.005(3) 0.008(3) 0.004(4)
N12 0.023(3) 0.047(4) 0.047(4) -0.001(3) -0.001(3) 0.003(3)
C1 0.021(3) 0.019(3) 0.021(3) 0.005(2) -0.003(2) -0.003(2)
C2 0.022(3) 0.017(3) 0.027(3) 0.002(2) -0.004(2) -0.004(2)
C3 0.014(3) 0.021(3) 0.023(3) -0.004(2) 0.006(2) 0.003(2)
C4 0.017(3) 0.026(3) 0.026(3) 0.002(2) 0.004(2) -0.007(3)
C5 0.023(3) 0.022(3) 0.021(3) -0.004(2) -0.003(2) 0.000(2)
C6 0.027(3) 0.029(3) 0.024(3) 0.005(3) -0.001(2) 0.002(3)
C7 0.022(3) 0.026(3) 0.037(4) -0.000(2) -0.005(3) -0.000(3)
C8 0.033(3) 0.027(3) 0.028(3) -0.008(3) 0.004(3) 0.000(3)
C9 0.032(3) 0.022(3) 0.025(3) -0.006(3) 0.001(2) 0.001(3)
C10 0.050(5) 0.033(4) 0.036(4) -0.007(3) -0.006(3) 0.012(3)
C11 0.062(5) 0.023(4) 0.042(4) -0.006(3) -0.003(4) 0.003(3)
C12 0.054(5) 0.019(3) 0.037(4) -0.000(3) -0.004(3) -0.002(3)
C13 0.026(4) 0.051(5) 0.040(4) -0.005(3) 0.002(3) 0.009(3)
C14 0.037(4) 0.069(6) 0.060(5) -0.013(4) 0.008(4) 0.015(5)
C15 0.072(7) 0.103(9) 0.049(5) -0.003(6) -0.002(5) 0.044(6)
C16 0.043(5) 0.089(7) 0.068(6) 0.007(5) -0.019(4) 0.028(6)

loop_
_atom_type_symbol
_atom_type_description
_atom_type_scat_dispersion_real
_atom_type_scat_dispersion_imag
_atom_type_scat_source
C C 0.006 0.003
;
International Tables for Crystallography
(1992, Vol. C, Tables 4.2.6.8 and 6.1.1.4)
;
H H 0.000 0.000
;
International Tables for Crystallography
(1992, Vol. C, Table 6.1.1.4)
;
N N 0.011 0.006
;
International Tables for Crystallography
(1992, Vol. C, Tables 4.2.6.8 and 6.1.1.4)
;
O O 0.017 0.010
;
International Tables for Crystallography
(1992, Vol. C, Tables 4.2.6.8 and 6.1.1.4)
;
Mn Mn 0.346 0.844
;
International Tables for Crystallography
(1992, Vol. C, Tables 4.2.6.8 and 6.1.1.4)
;
W W -1.018 7.231
;
International Tables for Crystallography
(1992, Vol. C, Tables 4.2.6.8 and 6.1.1.4)
;

loop_
_geom_angle_atom_site_label_1
_geom_angle_atom_site_label_2
_geom_angle_atom_site_label_3
_geom_angle
_geom_angle_publ_flag
C1 W1 C2 77.6(2) yes
C1 W1 C3 143.4(2) yes
C2 W1 C3 80.8(2) yes
C1 W1 C4 78.1(2) yes
C2 W1 C4 145.7(2) yes
C3 W1 C4 105.7(2) yes
C1 W1 C5 71.7(2) yes
C2 W1 C5 109.5(2) yes
C3 W1 C5 144.2(2) yes
C4 W1 C5 85.1(2) yes
C1 W1 C6 121.3(2) yes
C2 W1 C6 72.0(2) yes
C3 W1 C6 78.3(2) yes
C4 W1 C6 142.1(2) yes
C5 W1 C6 73.0(2) yes
C1 W1 C7 137.9(2) yes
C2 W1 C7 141.0(2) yes
C3 W1 C7 74.3(2) yes
C4 W1 C7 71.3(2) yes
C5 W1 C7 77.5(2) yes
C1 W1 C8 73.9(2) yes
C2 W1 C8 75.6(2) yes
C3 W1 C8 72.3(2) yes
C4 W1 C8 74.6(2) yes
C5 W1 C8 142.9(2) yes
C6 W1 C7 73.9(2) yes
C6 W1 C8 139.1(2) yes
C7 W1 C8 122.5(3) yes
O1 Mn1 N1 90.6(2) yes
O1 Mn1 N9 177.12(19) yes
N1 Mn1 N9 88.69(19) yes
O2 Mn2 N5 91.5(2) yes
O2 Mn2 N10 86.1(2) yes
N5 Mn2 N10 87.6(2) yes
Mn1 O1 H9 128.3(43) no
Mn1 O1 H10 120.8(39) no
H9 O1 H10 109.0(58) no
Mn2 O2 H11 109.0(55) no
Mn2 O2 H12 127.4(38) no
H11 O2 H12 109.0(66) no
Mn1 N1 C1 171.6(5) yes
Mn2 N5 C5 168.9(6) yes
Mn1 N9 C9 120.5(4) yes
Mn1 N9 C12 122.2(4) yes
C9 N9 C12 117.2(6) yes
Mn2 N10 C9 120.8(4) yes
Mn2 N10 C10 120.6(5) yes
C9 N10 C10 117.1(6) yes
C13 N11 C16 116.1(7) yes
C13 N12 C14 116.4(6) yes
W1 C1 N1 176.5(5) yes
W1 C2 N2 175.7(6) yes
W1 C3 N3 179.5(5) yes
W1 C4 N4 176.7(5) yes
W1 C5 N5 177.4(6) yes
W1 C6 N6 179.3(6) yes
W1 C7 N7 178.1(6) yes
W1 C8 N8 177.6(7) yes
N9 C9 N10 125.9(6) yes
N9 C9 H1 117.0(7) no
N10 C9 H1 117.1(7) no
N10 C10 C11 120.9(7) yes
N10 C10 H2 119.6(9) no
C11 C10 H2 119.5(9) no
C10 C11 C12 118.1(7) yes
C10 C11 H3 120.9(9) no
C12 C11 H3 120.9(9) no
N9 C12 C11 120.6(6) yes
N9 C12 H4 119.6(8) no
C11 C12 H4 119.7(9) no
N11 C13 N12 127.0(7) yes
N11 C13 H5 116.5(9) no
N12 C13 H5 116.5(8) no
N12 C14 C15 121.0(7) yes
N12 C14 H6 119.4(10) no
C15 C14 H6 119.6(11) no
C14 C15 C16 117.9(8) yes
C14 C15 H7 120.9(12) no
C16 C15 H7 121.2(13) no
N11 C16 C15 121.6(8) yes
N11 C16 H8 119.4(11) no
C15 C16 H8 119.0(12) no

loop_
_geom_bond_atom_site_label_1
_geom_bond_atom_site_label_2
_geom_bond_distance
_geom_bond_publ_flag
W1 C1 2.159(6) yes
W1 C2 2.159(6) yes
W1 C3 2.160(5) yes
W1 C4 2.159(6) yes
W1 C5 2.164(6) yes
W1 C6 2.167(6) yes
W1 C7 2.164(6) yes
W1 C8 2.164(7) yes
Mn1 O1 2.142(5) yes
Mn1 N1 2.245(5) yes
Mn1 N9 2.339(5) yes
Mn2 O2 2.123(5) yes
Mn2 N5 2.222(5) yes
Mn2 N10 2.313(5) yes
O1 H9 0.94(5) no
O1 H10 0.95(5) no
O2 H11 0.95(8) no
O2 H12 0.94(6) no
N1 C1 1.160(7) yes
N2 C2 1.133(7) yes
N3 C3 1.151(7) yes
N4 C4 1.161(8) yes
N5 C5 1.140(8) yes
N6 C6 1.136(8) yes
N7 C7 1.134(8) yes
N8 C8 1.152(8) yes
N9 C9 1.329(8) yes
N9 C12 1.334(8) yes
N10 C9 1.324(8) yes
N10 C10 1.346(9) yes
N11 C13 1.328(9) yes
N11 C16 1.320(11) yes
N12 C13 1.320(8) yes
N12 C14 1.32(1) yes
C9 H1 0.950(8) no
C10 C11 1.37(1) yes
C10 H2 0.950(10) no
C11 C12 1.39(1) yes
C11 H3 0.950(9) no
C12 H4 0.950(9) no
C13 H5 0.950(10) no
C14 C15 1.383(13) yes
C14 H6 0.950(12) no
C15 C16 1.368(13) yes
C15 H7 0.95(1) no
C16 H8 0.950(13) no

loop_
_geom_contact_atom_site_label_1
_geom_contact_atom_site_label_2
_geom_contact_site_symmetry_2
_geom_contact_distance
_geom_contact_publ_flag
W1 N1 . 3.317(5) yes
W1 N2 . 3.290(5) yes
W1 N3 . 3.311(5) yes
W1 N4 . 3.319(5) yes
W1 N5 . 3.303(5) yes
W1 N6 . 3.303(6) yes
W1 N7 . 3.297(6) yes
W1 N8 . 3.315(6) yes
W1 C1 . 2.159(6) yes
W1 C2 . 2.159(6) yes
W1 C3 . 2.160(5) yes
W1 C4 . 2.159(6) yes
W1 C5 . 2.164(6) yes
W1 C6 . 2.167(6) yes
W1 C7 . 2.164(6) yes
W1 C8 . 2.164(7) yes
Mn1 O1 . 2.142(5) yes
Mn1 N1 . 2.245(5) yes
Mn1 N2 3_545 2.224(5) yes
Mn1 N3 3_645 2.206(5) yes
Mn1 N4 1_455 2.211(5) yes
Mn1 N9 . 2.339(5) yes
Mn1 C1 . 3.397(6) yes
Mn1 C2 3_545 3.348(6) yes
Mn1 C3 3_645 3.307(5) yes
Mn1 C4 1_455 3.326(6) yes
Mn1 C9 . 3.223(6) yes
Mn1 C12 . 3.252(7) yes
Mn1 H1 . 3.17(2) no
Mn1 H4 . 3.26(2) no
Mn1 H9 . 2.8(2) no
Mn1 H10 . 2.8(2) no
Mn2 O2 . 2.123(5) yes
Mn2 O2 2_666 2.123(5) yes
Mn2 N5 . 2.222(5) yes
Mn2 N5 2_666 2.222(5) yes
Mn2 N10 . 2.313(5) yes
Mn2 N10 2_666 2.313(5) yes
Mn2 C5 . 3.348(6) yes
Mn2 C5 2_666 3.348(6) yes
Mn2 C9 . 3.199(6) yes
Mn2 C9 2_666 3.199(6) yes
Mn2 C10 . 3.214(8) yes
Mn2 C10 2_666 3.214(8) yes
Mn2 H1 . 3.18(2) no
Mn2 H1 2_666 3.18(2) no
Mn2 H2 . 3.23(2) no
Mn2 H2 2_666 3.23(2) no
Mn2 H11 . 2.6(2) no
Mn2 H11 2_666 2.6(2) no
Mn2 H12 . 2.8(2) no
Mn2 H12 2_666 2.8(2) no
O1 N1 . 3.121(7) yes
O1 N2 3_545 3.165(7) yes
O1 N3 3_645 3.121(7) yes
O1 N4 1_455 3.152(7) yes
O1 N11 . 2.813(8) yes
O1 N12 1_455 2.817(7) yes
O1 H3 3_555 2.72(7) no
O1 H6 1_455 3.55(9) no
O1 H8 . 3.59(4) no
O1 H9 . 0.94(5) no
O1 H10 . 0.95(5) no
O2 O3 . 2.690(9) yes
O2 N5 . 3.114(8) yes
O2 N5 2_666 3.032(9) yes
O2 N7 2_766 2.790(8) yes
O2 N10 . 3.031(8) yes
O2 N10 2_666 3.244(9) yes
O2 C10 . 3.23(1) yes
O2 H1 2_666 3.18(5) no
O2 H2 . 2.95(3) no
O2 H11 . 0.95(8) no
O2 H12 . 0.94(6) no
O3 N5 . 3.36(1) yes
O3 N8 3_645 2.824(11) yes
O3 N9 1_655 3.334(8) yes
O3 N10 1_655 3.55(1) yes
O3 C9 1_655 3.358(9) yes
O3 C11 1_655 3.544(11) yes
O3 C12 1_655 3.41(1) yes
O3 H11 . 1.9(2) no
O3 H12 . 3.3(2) no
N1 N3 3_645 3.183(7) yes
N1 N4 1_455 3.153(8) yes
N1 N9 . 3.205(7) yes
N1 C1 . 1.160(7) yes
N1 C2 . 3.588(7) yes
N1 C4 . 3.526(8) yes
N1 C5 . 3.332(8) yes
N1 C8 . 3.422(8) yes
N1 C9 . 3.234(8) yes
N1 H1 . 2.67(2) no
N1 H4 3_555 3.48(4) no
N1 H5 . 3.56(4) no
N1 H9 . 3.5(2) no
N2 N3 1_455 3.081(7) yes
N2 N4 3_655 3.142(8) yes
N2 N9 3_555 3.163(7) yes
N2 C1 . 3.543(8) yes
N2 C2 . 1.133(7) yes
N2 C3 . 3.596(8) yes
N2 C6 . 3.362(8) yes
N2 C8 . 3.417(9) yes
N2 C12 3_555 3.258(9) yes
N2 H4 3_555 2.72(8) no
N2 H10 3_555 3.3(5) no
N3 N9 3_655 3.087(7) yes
N3 C3 . 1.151(7) yes
N3 C6 . 3.576(8) yes
N3 C7 . 3.426(8) yes
N3 C8 . 3.358(8) yes
N3 C12 3_655 3.438(9) yes
N3 C13 3_655 3.588(9) yes
N3 H4 3_655 3.22(10) no
N3 H5 3_655 2.88(7) no
N3 H9 3_655 3.2(7) no
N4 N9 1_655 3.220(8) yes
N4 C4 . 1.161(8) yes
N4 C7 . 3.303(9) yes
N4 C8 . 3.443(9) yes
N4 H1 1_655 3.31(6) no
N4 H5 . 3.27(4) no
N4 H10 1_655 3.2(3) no
N5 N10 . 3.139(8) yes
N5 N10 2_666 3.274(8) yes
N5 C1 . 3.335(8) yes
N5 C5 . 1.140(8) yes
N5 C6 . 3.355(8) yes
N5 C7 . 3.545(8) yes
N5 C9 . 3.202(8) yes
N5 C10 2_666 3.49(1) yes
N5 H1 . 2.78(3) no
N5 H2 2_666 3.00(5) no
N5 H11 . 2.8(4) no
N5 H12 2_666 3.1(3) no
N6 N12 3_655 3.57(1) yes
N6 C2 . 3.352(9) yes
N6 C3 . 3.563(8) yes
N6 C5 . 3.376(9) yes
N6 C6 . 1.136(8) yes
N6 C7 . 3.401(9) yes
N6 C13 3_655 3.486(11) yes
N6 C14 4_465 3.30(1) yes
N6 C16 4_565 3.38(1) yes
N6 H2 2_666 2.79(9) no
N6 H5 3_655 3.59(8) no
N6 H6 4_465 2.4(1) no
N6 H8 4_565 2.5(1) no
N7 C3 . 3.431(8) yes
N7 C4 . 3.288(9) yes
N7 C5 . 3.523(9) yes
N7 C6 . 3.426(9) yes
N7 C7 . 1.134(8) yes
N7 H1 1_655 2.98(6) no
N7 H7 4_565 3.0(2) no
N7 H11 2_766 3.3(6) no
N7 H12 2_766 1.9(4) no
N8 C1 . 3.423(9) yes
N8 C2 . 3.450(9) yes
N8 C3 . 3.348(9) yes
N8 C4 . 3.47(1) yes
N8 C8 . 1.152(8) yes
N8 C11 3_655 3.551(11) yes
N8 C12 3_655 3.60(1) yes
N8 C13 . 3.377(12) yes
N8 H5 . 3.48(4) no
N9 N10 . 2.363(7) yes
N9 C9 . 1.329(8) yes
N9 C10 . 2.720(9) yes
N9 C11 . 2.371(9) yes
N9 C12 . 1.334(8) yes
N9 H1 . 1.95(2) no
N9 H3 . 3.23(3) no
N9 H4 . 1.98(2) no
N10 C9 . 1.324(8) yes
N10 C10 . 1.346(9) yes
N10 C11 . 2.361(9) yes
N10 C12 . 2.718(9) yes
N10 H1 . 1.95(2) no
N10 H2 . 1.99(2) no
N10 H3 . 3.22(3) no
N10 H11 . 3.4(2) no
N10 H11 2_666 3.6(2) no
N10 H12 2_666 3.4(2) no
N11 N12 . 2.369(8) yes
N11 C13 . 1.328(9) yes
N11 C14 . 2.71(1) yes
N11 C15 . 2.347(11) yes
N11 C16 . 1.320(11) yes
N11 H3 3_555 3.42(10) no
N11 H5 . 1.95(2) no
N11 H7 . 3.20(4) no
N11 H8 . 1.97(2) no
N11 H8 2_665 3.54(2) no
N11 H9 . 1.92(11) no
N11 H10 . 3.4(2) no
N12 C13 . 1.320(8) yes
N12 C14 . 1.32(1) yes
N12 C15 . 2.353(11) yes
N12 C16 . 2.70(1) yes
N12 H3 3_655 3.3(1) no
N12 H5 . 1.94(2) no
N12 H6 . 1.97(2) no
N12 H6 2_765 3.46(2) no
N12 H7 . 3.21(4) no
N12 H9 1_655 3.2(2) no
N12 H10 1_655 1.9(2) no
C1 C2 . 2.705(8) yes
C1 C4 . 2.722(8) yes
C1 C5 . 2.531(8) yes
C1 C8 . 2.598(9) yes
C1 H1 . 3.07(3) no
C1 H4 3_555 3.53(5) no
C2 C3 . 2.798(8) yes
C2 C5 . 3.530(8) yes
C2 C6 . 2.544(8) yes
C2 C8 . 2.650(9) yes
C2 H4 3_555 3.11(8) no
C3 C4 . 3.443(8) yes
C3 C6 . 2.733(8) yes
C3 C7 . 2.610(8) yes
C3 C8 . 2.550(9) yes
C3 H4 3_655 3.42(9) no
C3 H5 3_655 3.21(6) no
C4 C5 . 2.925(8) yes
C4 C7 . 2.518(9) yes
C4 C8 . 2.620(9) yes
C4 H5 . 3.53(4) no
C5 C6 . 2.578(9) yes
C5 C7 . 2.708(8) yes
C5 H1 . 3.12(3) no
C5 H2 2_666 3.40(6) no
C6 C7 . 2.603(9) yes
C6 H2 2_666 3.25(8) no
C6 H6 4_465 3.41(12) no
C6 H8 4_565 3.30(13) no
C7 H1 1_655 3.57(5) no
C7 H7 4_565 3.52(13) no
C7 H12 2_766 2.8(4) no
C9 C10 . 2.278(9) yes
C9 C11 . 2.65(1) yes
C9 C12 . 2.273(9) yes
C9 H1 . 0.950(8) no
C9 H2 . 3.14(3) no
C9 H4 . 3.14(3) no
C9 H12 2_666 3.4(3) no
C10 C11 . 1.37(1) yes
C10 C12 . 2.37(1) yes
C10 H1 . 3.13(3) no
C10 H2 . 0.950(10) no
C10 H3 . 2.03(2) no
C10 H4 . 3.23(3) no
C11 C12 . 1.39(1) yes
C11 H2 . 2.01(2) no
C11 H3 . 0.950(9) no
C11 H4 . 2.04(2) no
C11 H9 3_545 3.6(6) no
C11 H10 3_545 3.4(6) no
C12 H1 . 3.12(3) no
C12 H2 . 3.23(3) no
C12 H3 . 2.05(2) no
C12 H4 . 0.950(9) no
C13 C14 . 2.243(11) yes
C13 C15 . 2.620(12) yes
C13 C16 . 2.246(11) yes
C13 H5 . 0.950(10) no
C13 H6 . 3.11(4) no
C13 H7 . 3.57(5) no
C13 H8 . 3.11(4) no
C13 H9 . 2.9(2) no
C13 H10 1_655 2.8(2) no
C14 C15 . 1.383(13) yes
C14 C16 . 2.357(12) yes
C14 H2 3_655 3.5(2) no
C14 H3 3_655 3.3(2) no
C14 H5 . 3.09(4) no
C14 H6 . 0.950(12) no
C14 H6 2_765 3.290(12) no
C14 H7 . 2.04(3) no
C14 H8 . 3.22(4) no
C14 H10 1_655 2.8(3) no
C15 C16 . 1.368(13) yes
C15 H5 . 3.57(5) no
C15 H6 . 2.03(3) no
C15 H7 . 0.95(1) no
C15 H8 . 2.01(3) no
C16 H3 3_555 3.5(1) no
C16 H5 . 3.10(4) no
C16 H6 . 3.22(4) no
C16 H7 . 2.03(3) no
C16 H8 . 0.950(13) no
C16 H8 2_665 3.420(13) no
C16 H9 . 2.8(2) no

loop_
_geom_torsion_atom_site_label_1
_geom_torsion_atom_site_label_2
_geom_torsion_atom_site_label_3
_geom_torsion_atom_site_label_4
_geom_torsion
_geom_torsion_publ_flag
C2 W1 C1 N1 169.6(16) yes
C3 W1 C1 N1 114.4(16) yes
C4 W1 C1 N1 14.0(16) yes
C5 W1 C1 N1 -74.7(16) yes
C6 W1 C1 N1 -130.6(16) yes
C7 W1 C1 N1 -29.7(17) yes
C8 W1 C1 N1 91.2(16) yes
C1 W1 C2 N2 -110.4(14) yes
C3 W1 C2 N2 39.8(14) yes
C4 W1 C2 N2 -64.5(14) yes
C5 W1 C2 N2 -175.6(14) yes
C6 W1 C2 N2 120.5(14) yes
C7 W1 C2 N2 90.2(14) yes
C8 W1 C2 N2 -34.1(14) yes
C1 W1 C3 N3 -94.0(12) yes
C2 W1 C3 N3 -148.3(12) yes
C4 W1 C3 N3 -2.9(12) yes
C5 W1 C3 N3 101.0(12) yes
C6 W1 C3 N3 138.3(12) yes
C7 W1 C3 N3 61.9(12) yes
C8 W1 C3 N3 -70.6(12) yes
C1 W1 C4 N4 159.4(18) yes
C2 W1 C4 N4 113.6(17) yes
C3 W1 C4 N4 16.9(18) yes
C5 W1 C4 N4 -128.4(18) yes
C6 W1 C4 N4 -74.1(18) yes
C7 W1 C4 N4 -49.9(18) yes
C8 W1 C4 N4 83.0(18) yes
C1 W1 C5 N5 -98.5(23) yes
C2 W1 C5 N5 -29.4(23) yes
C3 W1 C5 N5 72.1(23) yes
C4 W1 C5 N5 -177.6(23) yes
C6 W1 C5 N5 33.8(23) yes
C7 W1 C5 N5 110.6(23) yes
C8 W1 C5 N5 -121.2(23) yes
C1 W1 C6 N6 120.4(87) yes
C2 W1 C6 N6 -177.1(87) yes
C3 W1 C6 N6 -93.1(87) yes
C4 W1 C6 N6 7.5(88) yes
C5 W1 C6 N6 65.2(87) yes
C7 W1 C6 N6 -16.4(88) yes
C8 W1 C6 N6 -137.7(88) yes
C1 W1 C7 N7 29.7(33) yes
C2 W1 C7 N7 178.8(32) yes
C3 W1 C7 N7 -129.1(33) yes
C4 W1 C7 N7 -15.9(33) yes
C5 W1 C7 N7 73.1(33) yes
C6 W1 C7 N7 148.8(33) yes
C8 W1 C7 N7 -72.7(33) yes
C1 W1 C8 N8 102.1(27) yes
C2 W1 C8 N8 21.1(27) yes
C3 W1 C8 N8 -63.6(27) yes
C4 W1 C8 N8 -176.1(27) yes
C5 W1 C8 N8 124.6(26) yes
C6 W1 C8 N8 -17.4(28) yes
C7 W1 C8 N8 -120.8(27) yes
O1 Mn1 N1 C1 -118.5(60) yes
N9 Mn1 N1 C1 58.7(61) yes
O1 Mn1 N9 C9 101.9(13) yes
O1 Mn1 N9 C12 -73.5(14) yes
N1 Mn1 N9 C9 25.1(10) yes
N1 Mn1 N9 C12 -150.3(10) yes
O2 Mn2 N5 C5 174.1(52) yes
N10 Mn2 N5 C5 88.1(52) yes
O2 Mn2 N10 C9 -122.0(10) yes
O2 Mn2 N10 C10 43.6(11) yes
N5 Mn2 N10 C9 -30.3(11) yes
N5 Mn2 N10 C10 135.3(10) yes
Mn1 N1 C1 W1 11.1(10) yes
Mn2 N5 C5 W1 27.5(13) yes
Mn1 N9 C9 N10 -173.3(6) yes
C12 N9 C9 N10 2.3(14) yes
Mn1 N9 C12 C11 175.9(6) yes
C9 N9 C12 C11 0.4(13) yes
Mn2 N10 C9 N9 163.7(6) yes
C10 N10 C9 N9 -2.4(14) yes
Mn2 N10 C10 C11 -166.4(7) yes
C9 N10 C10 C11 -0.2(14) yes
C16 N11 C13 N12 -1.4(18) yes
C13 N11 C16 C15 1.2(17) yes
C14 N12 C13 N11 0.7(17) yes
C13 N12 C14 C15 0.2(16) yes
N10 C10 C11 C12 2.7(13) yes
C10 C11 C12 N9 -2.8(15) yes
N12 C14 C15 C16 -0.3(17) yes
C14 C15 C16 N11 -0.5(19) yes
